data_1575359
loop_
_publ_author_name
'Singh, Ashi'
'Avinash, Kiran'
'Pradhan, Amit Kumar'
'Prajapati, Aditya Kumar'
'Edwards, Alison J.'
'Thomas, Sajesh P.'

_publ_section_title
;
 Weak yet directional: supramolecular interactions of thiols unravelled by
 quantum crystallography.
;
_journal_issue 35
_journal_name_full 'Chemical science'
_journal_page_first 16016
_journal_page_last 16026
_journal_paper_doi 10.1039/d5sc04450b
_journal_volume 16
_journal_year 2025
_chemical_formula_moiety 'C19 H16 S'
_chemical_formula_sum 'C19 H16 S'
_chemical_formula_weight 276.40
_space_group_IT_number 2
_space_group_name_Hall '-P 1'
_space_group_name_H-M_alt 'P -1'
_symmetry_cell_setting triclinic
_symmetry_space_group_name_H-M 'P -1'
_atom_sites_solution_hydrogens difmap
_atom_sites_solution_primary geom
_audit_update_record
;
2025-06-17 deposited with the CCDC.	2025-08-06 downloaded from the CCDC.
;
_cell_angle_alpha 97.899(4)
_cell_angle_beta 90.410(3)
_cell_angle_gamma 115.472(3)
_cell_formula_units_Z 4
_cell_length_a 9.4285(8)
_cell_length_b 10.0829(10)
_cell_length_c 17.0590(18)
_cell_measurement_reflns_used 9076
_cell_measurement_temperature 100
_cell_measurement_theta_max 33.07
_cell_measurement_theta_min 2.27
_cell_volume 1446.2(2)
_computing_cell_refinement 'USER DEFINED CELL REFINEMENT'
_computing_data_collection 'Gumtree interface at ANSTO'
_computing_data_reduction 'argonne_boxes (Wilkinson et al., 1988) & LaueG (Piltz, 2018b)'
_computing_molecular_graphics 'CAMERON (Watkin et al., 1996)'
_computing_publication_material 'CRYSTALS (Betteridge et al., 2003) + LAUEG'
_computing_structure_refinement 'CRYSTALS (Betteridge et al., 2003)'
_computing_structure_solution 'X-ray diffraction study'
_diffrn_ambient_temperature 100
_diffrn_measured_fraction_theta_full 0.766
_diffrn_measured_fraction_theta_max 0.766
_diffrn_measurement_details
;
31 images, exposure time  60 to 135 minutes from two crystal 
orientations
;
_diffrn_measurement_device 'Laue image-plate diffractometer'
_diffrn_measurement_method Laue
_diffrn_radiation_probe neutron
_diffrn_radiation_type neutron
_diffrn_radiation_wavelength 0.85
_diffrn_reflns_av_R_equivalents 0.1180
_diffrn_reflns_av_unetI/netI 0.1424
_diffrn_reflns_limit_h_max 17
_diffrn_reflns_limit_h_min -17
_diffrn_reflns_limit_k_max 18
_diffrn_reflns_limit_k_min -16
_diffrn_reflns_limit_l_max 30
_diffrn_reflns_limit_l_min -30
_diffrn_reflns_number 108265
_diffrn_reflns_reduction_process 'LaueG (Piltz, 2018a)'
_diffrn_reflns_resolution_max 1.82
_diffrn_reflns_theta_full 89.90
_diffrn_reflns_theta_max 90.00
_diffrn_reflns_theta_min 2.709
_diffrn_source 'nuclear reactor'
_diffrn_source_details 'thermal neutrons, supermirror guides'
_diffrn_standards_number 0
_exptl_absorpt_coefficient_mu 0.210
_exptl_absorpt_correction_type none
_exptl_crystal_colour colourless
_exptl_crystal_density_diffrn 1.269
_exptl_crystal_density_meas ?
_exptl_crystal_density_method 'not measured'
_exptl_crystal_description block
_exptl_crystal_F_000 288
_exptl_crystal_size_max 2.4
_exptl_crystal_size_mid 0.9
_exptl_crystal_size_min 0.9
_refine_diff_density_max 1.27
_refine_diff_density_min -1.19
_refine_ls_extinction_method None
_refine_ls_goodness_of_fit_ref 1.3676
_refine_ls_hydrogen_treatment refall
_refine_ls_matrix_type full
_refine_ls_number_parameters 649
_refine_ls_number_reflns 6216
_refine_ls_number_restraints 0
_refine_ls_R_factor_all 0.0652
_refine_ls_R_factor_gt 0.0805
_refine_ls_shift/su_max 0.0010143
_refine_ls_shift/su_mean 0.0000484
_refine_ls_structure_factor_coef F
_refine_ls_weighting_details
;
 Method= 
 SQRT(W) = 1/(Data with the key SIGMA(/FO/) in list 6) 
;
_refine_ls_weighting_scheme sigma
_refine_ls_wR_factor_all 0.0359
_refine_ls_wR_factor_gt 0.0385
_refine_ls_wR_factor_ref 0.0359
_reflns_number_gt 6216
_reflns_number_total 13943
_reflns_threshold_expression >2sigma(I)
_oxford_diffrn_Wilson_B_factor 0.00
_oxford_diffrn_Wilson_scale 0.00
_oxford_refine_ls_r_factor_ref 0.0652
_oxford_refine_ls_scale 0.9600(10)
_oxford_reflns_number_all 13282
_cod_data_source_file d5sc04450b2.cif
_cod_data_source_block AS_TPHN_neut
_cod_depositor_comments
;
The following automatic conversions were performed:

data item '_exptl_crystal_density_meas' value 'not measured' was
changed to '?' -- the value is perceived as not measured.

Automatic conversion script
Id: cif_fix_values 8170 2020-07-09 18:12:32Z antanas 

 Adding full bibliography for 1575356--1575368.cif.
;
_cod_original_sg_symbol_H-M 'P -1 '
_cod_database_code 1575359
_oxford_refine_reflns_threshold_expression I>3.0\s(I)
_oxford_refine_ls_r_factor_all 0.1866
_oxford_refine_ls_wr_factor_all 0.0608

loop_
_symmetry_equiv_pos_as_xyz
x,y,z
-x,-y,-z

loop_
_atom_site_label
_atom_site_type_symbol
_atom_site_fract_x
_atom_site_fract_y
_atom_site_fract_z
_atom_site_U_iso_or_equiv
_atom_site_occupancy
_atom_site_adp_type
_atom_site_refinement_flags_posn
_atom_site_refinement_flags_adp
_atom_site_refinement_flags_occupancy
_atom_site_disorder_assembly
_atom_site_disorder_group
_atom_site_attached_hydrogens
S1 S 0.2664(3) 0.8436(3) 1.04788(13) 0.0207 1.0000 Uani . . . . . .
S2 S 0.2742(3) 0.2892(4) 0.37250(15) 0.0276 1.0000 Uani . . . . . .
C1 C 0.36990(12) 0.19016(14) 0.42019(5) 0.0170 1.0000 Uani . . . . . .
C2 C 0.54531(12) 0.25217(13) 0.40592(5) 0.0166 1.0000 Uani . . . . . .
C3 C 0.61689(13) 0.15792(15) 0.38519(6) 0.0196 1.0000 Uani . . . . . .
C4 C 0.77974(13) 0.21509(16) 0.37958(7) 0.0230 1.0000 Uani . . . . . .
C5 C 0.87374(14) 0.36694(16) 0.39560(7) 0.0254 1.0000 Uani . . . . . .
C6 C 0.80330(15) 0.46213(16) 0.41628(7) 0.0257 1.0000 Uani . . . . . .
C7 C 0.64078(13) 0.40550(15) 0.42101(6) 0.0219 1.0000 Uani . . . . . .
C8 C 0.28275(12) 0.02708(14) 0.38018(5) 0.0189 1.0000 Uani . . . . . .
C9 C 0.25003(14) -0.00923(17) 0.29795(6) 0.0270 1.0000 Uani . . . . . .
C10 C 0.17772(15) -0.15624(17) 0.26164(6) 0.0313 1.0000 Uani . . . . . .
C11 C 0.13905(14) -0.27181(16) 0.30668(7) 0.0289 1.0000 Uani . . . . . .
C12 C 0.17418(13) -0.23687(15) 0.38823(7) 0.0243 1.0000 Uani . . . . . .
C13 C 0.24598(13) -0.08853(14) 0.42439(6) 0.0196 1.0000 Uani . . . . . .
C14 C 0.34548(12) 0.20281(13) 0.50920(5) 0.0165 1.0000 Uani . . . . . .
C15 C 0.46915(13) 0.24311(15) 0.56613(5) 0.0201 1.0000 Uani . . . . . .
C16 C 0.44297(13) 0.24260(15) 0.64653(5) 0.0225 1.0000 Uani . . . . . .
C17 C 0.29161(14) 0.19918(16) 0.67103(5) 0.0233 1.0000 Uani . . . . . .
C18 C 0.16718(14) 0.16072(16) 0.61481(6) 0.0240 1.0000 Uani . . . . . .
C19 C 0.19396(13) 0.16303(15) 0.53470(6) 0.0211 1.0000 Uani . . . . . .
C20 C 0.36941(12) 0.71964(13) 1.03587(5) 0.0152 1.0000 Uani . . . . . .
C21 C 0.33887(12) 0.64489(13) 0.94861(5) 0.0157 1.0000 Uani . . . . . .
C22 C 0.25482(12) 0.49162(14) 0.92643(5) 0.0178 1.0000 Uani . . . . . .
C23 C 0.22572(13) 0.42792(15) 0.84667(6) 0.0210 1.0000 Uani . . . . . .
C24 C 0.28047(14) 0.51595(16) 0.78736(6) 0.0231 1.0000 Uani . . . . . .
C25 C 0.36688(14) 0.66945(16) 0.80928(6) 0.0232 1.0000 Uani . . . . . .
C26 C 0.39587(13) 0.73216(15) 0.88878(6) 0.0201 1.0000 Uani . . . . . .
C27 C 0.54593(12) 0.81252(14) 1.05981(5) 0.0170 1.0000 Uani . . . . . .
C28 C 0.66040(12) 0.79047(14) 1.01600(6) 0.0188 1.0000 Uani . . . . . .
C29 C 0.82008(13) 0.87158(16) 1.03999(7) 0.0246 1.0000 Uani . . . . . .
C30 C 0.86760(14) 0.97481(16) 1.10918(7) 0.0271 1.0000 Uani . . . . . .
C31 C 0.75416(14) 0.99668(16) 1.15432(6) 0.0258 1.0000 Uani . . . . . .
C32 C 0.59480(13) 0.91537(15) 1.12992(6) 0.0217 1.0000 Uani . . . . . .
C33 C 0.29438(12) 0.60523(13) 1.09185(5) 0.0154 1.0000 Uani . . . . . .
C34 C 0.13032(12) 0.53495(15) 1.09455(5) 0.0187 1.0000 Uani . . . . . .
C35 C 0.05983(13) 0.42334(15) 1.14055(6) 0.0204 1.0000 Uani . . . . . .
C36 C 0.15147(13) 0.38062(15) 1.18557(6) 0.0204 1.0000 Uani . . . . . .
C37 C 0.31502(13) 0.45115(15) 1.18435(6) 0.0201 1.0000 Uani . . . . . .
C38 C 0.38535(12) 0.56126(14) 1.13748(5) 0.0185 1.0000 Uani . . . . . .
H11 H 0.3241(4) 0.9153(4) 0.98767(19) 0.0530 1.0000 Uani . . . . . .
H21 H 0.3418(5) 0.4186(5) 0.4196(3) 0.0733 1.0000 Uani . . . . . .
H31 H 0.5473(3) 0.0387(3) 0.37427(16) 0.0359 1.0000 Uani . . . . . .
H41 H 0.8319(3) 0.1397(4) 0.36374(18) 0.0440 1.0000 Uani . . . . . .
H51 H 0.9999(3) 0.4106(4) 0.39239(19) 0.0458 1.0000 Uani . . . . . .
H61 H 0.8735(4) 0.5806(4) 0.4284(2) 0.0482 1.0000 Uani . . . . . .
H71 H 0.5892(4) 0.4819(4) 0.43584(19) 0.0456 1.0000 Uani . . . . . .
H91 H 0.2814(4) 0.0789(4) 0.26210(16) 0.0500 1.0000 Uani . . . . . .
H101 H 0.1518(4) -0.1826(5) 0.19740(15) 0.0589 1.0000 Uani . . . . . .
H111 H 0.0838(4) -0.3856(4) 0.27881(19) 0.0500 1.0000 Uani . . . . . .
H121 H 0.1467(4) -0.3243(3) 0.42389(17) 0.0426 1.0000 Uani . . . . . .
H131 H 0.2718(3) -0.0652(3) 0.48820(14) 0.0388 1.0000 Uani . . . . . .
H151 H 0.5870(3) 0.2722(4) 0.54838(13) 0.0370 1.0000 Uani . . . . . .
H161 H 0.5418(3) 0.2737(4) 0.68971(14) 0.0459 1.0000 Uani . . . . . .
H171 H 0.2706(3) 0.1971(4) 0.73337(14) 0.0456 1.0000 Uani . . . . . .
H181 H 0.0493(3) 0.1285(4) 0.63314(16) 0.0445 1.0000 Uani . . . . . .
H191 H 0.0950(3) 0.1322(4) 0.49178(15) 0.0432 1.0000 Uani . . . . . .
H221 H 0.2106(3) 0.4213(3) 0.97156(14) 0.0323 1.0000 Uani . . . . . .
H231 H 0.1586(3) 0.3073(3) 0.83159(15) 0.0396 1.0000 Uani . . . . . .
H241 H 0.2587(4) 0.4682(4) 0.72546(12) 0.0425 1.0000 Uani . . . . . .
H251 H 0.4103(4) 0.7380(4) 0.76390(14) 0.0436 1.0000 Uani . . . . . .
H261 H 0.4647(3) 0.8508(3) 0.90370(15) 0.0370 1.0000 Uani . . . . . .
H281 H 0.6271(3) 0.7091(3) 0.96220(14) 0.0351 1.0000 Uani . . . . . .
H291 H 0.9065(3) 0.8518(4) 1.00549(18) 0.0455 1.0000 Uani . . . . . .
H301 H 0.9915(3) 1.0408(4) 1.12722(19) 0.0498 1.0000 Uani . . . . . .
H311 H 0.7891(4) 1.0771(4) 1.20750(15) 0.0482 1.0000 Uani . . . . . .
H321 H 0.5075(3) 0.9315(4) 1.16528(14) 0.0401 1.0000 Uani . . . . . .
H341 H 0.0570(3) 0.5668(4) 1.05994(14) 0.0374 1.0000 Uani . . . . . .
H351 H -0.0674(3) 0.3697(4) 1.14079(16) 0.0393 1.0000 Uani . . . . . .
H361 H 0.0987(3) 0.2968(4) 1.22221(16) 0.0398 1.0000 Uani . . . . . .
H371 H 0.3884(3) 0.4193(4) 1.21920(16) 0.0403 1.0000 Uani . . . . . .
H381 H 0.5121(3) 0.6123(4) 1.13631(16) 0.0384 1.0000 Uani . . . . . .

loop_
_atom_site_aniso_label
_atom_site_aniso_U_11
_atom_site_aniso_U_22
_atom_site_aniso_U_33
_atom_site_aniso_U_23
_atom_site_aniso_U_13
_atom_site_aniso_U_12
S1 0.0267(13) 0.0226(15) 0.0168(8) 0.0037(10) 0.0033(8) 0.0141(12)
S2 0.0317(15) 0.0347(19) 0.0237(10) 0.0106(12) -0.0024(9) 0.0196(15)
C1 0.0172(5) 0.0182(6) 0.0131(3) 0.0033(4) 0.0013(3) 0.0051(5)
C2 0.0170(5) 0.0151(6) 0.0153(3) 0.0036(4) 0.0034(3) 0.0043(4)
C3 0.0165(5) 0.0186(6) 0.0222(4) 0.0049(4) 0.0039(3) 0.0057(5)
C4 0.0170(5) 0.0235(7) 0.0269(4) 0.0064(5) 0.0036(4) 0.0067(5)
C5 0.0165(6) 0.0261(7) 0.0291(5) 0.0066(5) 0.0057(4) 0.0042(5)
C6 0.0208(6) 0.0166(6) 0.0339(5) 0.0056(5) 0.0066(4) 0.0021(5)
C7 0.0175(5) 0.0176(6) 0.0252(4) 0.0049(4) 0.0056(4) 0.0022(5)
C8 0.0165(5) 0.0216(6) 0.0141(3) 0.0026(4) 0.0027(3) 0.0041(5)
C9 0.0241(6) 0.0324(8) 0.0114(4) -0.0001(4) 0.0025(3) 0.0012(6)
C10 0.0257(6) 0.0343(8) 0.0188(4) -0.0073(5) 0.0030(4) 0.0023(6)
C11 0.0210(6) 0.0241(7) 0.0295(5) -0.0091(5) 0.0025(4) 0.0025(5)
C12 0.0161(5) 0.0183(6) 0.0307(5) -0.0014(5) -0.0014(4) 0.0018(5)
C13 0.0192(5) 0.0175(6) 0.0190(4) 0.0006(4) -0.0014(3) 0.0058(5)
C14 0.0156(5) 0.0181(6) 0.0148(3) 0.0032(4) 0.0011(3) 0.0063(4)
C15 0.0192(5) 0.0248(7) 0.0140(3) 0.0018(4) -0.0011(3) 0.0078(5)
C16 0.0259(6) 0.0278(7) 0.0130(3) 0.0003(4) 0.0003(3) 0.0117(5)
C17 0.0306(6) 0.0281(7) 0.0132(3) 0.0009(4) 0.0044(3) 0.0153(6)
C18 0.0234(6) 0.0300(8) 0.0199(4) 0.0047(5) 0.0077(4) 0.0125(6)
C19 0.0182(5) 0.0278(7) 0.0175(4) 0.0029(4) 0.0035(3) 0.0102(5)
C20 0.0180(5) 0.0149(5) 0.0121(3) 0.0027(4) 0.0009(3) 0.0063(4)
C21 0.0173(5) 0.0172(6) 0.0115(3) 0.0042(4) 0.0020(3) 0.0059(5)
C22 0.0162(5) 0.0193(6) 0.0156(3) 0.0021(4) 0.0011(3) 0.0058(5)
C23 0.0229(6) 0.0226(7) 0.0157(3) -0.0014(4) -0.0002(3) 0.0096(5)
C24 0.0253(6) 0.0291(7) 0.0142(3) 0.0004(4) -0.0000(3) 0.0121(6)
C25 0.0281(6) 0.0299(7) 0.0129(3) 0.0040(4) 0.0033(4) 0.0138(6)
C26 0.0231(5) 0.0210(6) 0.0161(4) 0.0059(4) 0.0033(3) 0.0086(5)
C27 0.0170(5) 0.0167(6) 0.0145(3) 0.0039(4) 0.0013(3) 0.0044(5)
C28 0.0157(5) 0.0186(6) 0.0187(4) 0.0041(4) 0.0023(3) 0.0040(5)
C29 0.0170(5) 0.0243(7) 0.0282(4) 0.0071(5) 0.0001(4) 0.0040(5)
C30 0.0208(6) 0.0258(7) 0.0284(5) 0.0051(5) -0.0033(4) 0.0042(5)
C31 0.0240(6) 0.0246(7) 0.0195(4) 0.0017(5) -0.0047(4) 0.0026(5)
C32 0.0231(5) 0.0216(7) 0.0150(4) 0.0007(4) -0.0020(3) 0.0053(5)
C33 0.0157(5) 0.0187(6) 0.0113(3) 0.0023(4) 0.0005(3) 0.0070(4)
C34 0.0145(5) 0.0227(6) 0.0180(4) 0.0057(4) 0.0015(3) 0.0063(5)
C35 0.0148(5) 0.0226(6) 0.0204(4) 0.0082(4) 0.0030(3) 0.0033(5)
C36 0.0196(5) 0.0215(6) 0.0187(4) 0.0079(4) 0.0032(4) 0.0063(5)
C37 0.0176(5) 0.0238(6) 0.0198(4) 0.0104(4) 0.0026(3) 0.0079(5)
C38 0.0170(5) 0.0216(6) 0.0174(3) 0.0067(4) 0.0015(3) 0.0078(5)
H11 0.066(2) 0.060(2) 0.0549(16) 0.0351(17) 0.0316(15) 0.040(2)
H21 0.092(3) 0.047(2) 0.084(2) -0.010(2) -0.035(2) 0.039(2)
H31 0.0334(13) 0.0239(14) 0.0480(13) 0.0068(12) 0.0042(10) 0.0097(12)
H41 0.0355(14) 0.0427(19) 0.0613(16) 0.0080(14) 0.0097(11) 0.0239(14)
H51 0.0252(13) 0.0392(18) 0.0627(17) 0.0126(15) 0.0105(12) 0.0032(13)
H61 0.0370(16) 0.0220(15) 0.073(2) 0.0034(15) 0.0053(13) 0.0022(13)
H71 0.0416(15) 0.0333(17) 0.0624(17) 0.0023(14) 0.0122(12) 0.0183(14)
H91 0.0591(19) 0.047(2) 0.0294(11) 0.0130(13) 0.0031(11) 0.0077(16)
H101 0.059(2) 0.068(3) 0.0223(10) -0.0066(13) 0.0044(11) 0.0063(19)
H111 0.0437(16) 0.0301(16) 0.0571(16) -0.0177(13) 0.0002(12) 0.0055(14)
H121 0.0497(17) 0.0270(15) 0.0463(14) 0.0029(13) -0.0037(12) 0.0132(14)
H131 0.0472(15) 0.0341(16) 0.0290(10) 0.0053(11) -0.0027(10) 0.0119(13)
H151 0.0208(11) 0.0545(19) 0.0317(10) 0.0064(12) 0.0010(8) 0.0127(12)
H161 0.0419(15) 0.070(2) 0.0263(9) 0.0066(12) -0.0055(9) 0.0251(16)
H171 0.0491(16) 0.065(2) 0.0250(9) 0.0059(12) 0.0099(9) 0.0278(17)
H181 0.0343(14) 0.062(2) 0.0407(12) 0.0099(14) 0.0141(10) 0.0233(16)
H191 0.0259(12) 0.064(2) 0.0341(10) 0.0066(13) -0.0033(9) 0.0142(14)
H221 0.0398(14) 0.0214(13) 0.0310(10) 0.0099(10) 0.0094(9) 0.0070(11)
H231 0.0449(15) 0.0270(15) 0.0399(12) -0.0051(11) -0.0019(11) 0.0120(13)
H241 0.0559(17) 0.0474(19) 0.0163(8) -0.0024(10) -0.0008(9) 0.0174(15)
H251 0.0543(17) 0.053(2) 0.0255(10) 0.0139(12) 0.0101(10) 0.0232(16)
H261 0.0472(16) 0.0237(14) 0.0342(11) 0.0071(10) 0.0068(10) 0.0090(13)
H281 0.0271(12) 0.0312(15) 0.0371(11) -0.0037(11) 0.0050(9) 0.0062(12)
H291 0.0267(13) 0.048(2) 0.0553(15) 0.0013(14) 0.0053(11) 0.0126(14)
H301 0.0278(14) 0.049(2) 0.0532(15) -0.0012(15) -0.0092(11) 0.0009(14)
H311 0.0482(16) 0.0470(19) 0.0300(10) -0.0080(12) -0.0081(10) 0.0070(15)
H321 0.0410(14) 0.0433(18) 0.0315(10) -0.0061(11) 0.0058(9) 0.0177(14)
H341 0.0260(12) 0.0544(19) 0.0365(10) 0.0188(12) -0.0002(8) 0.0184(13)
H351 0.0203(12) 0.0454(18) 0.0479(13) 0.0231(13) 0.0105(9) 0.0057(12)
H361 0.0386(15) 0.0360(17) 0.0394(12) 0.0151(13) 0.0083(10) 0.0084(13)
H371 0.0343(13) 0.0477(19) 0.0467(13) 0.0252(13) 0.0009(10) 0.0201(13)
H381 0.0214(12) 0.0487(19) 0.0445(12) 0.0199(13) 0.0029(9) 0.0110(12)

loop_
_atom_type_symbol
_atom_type_scat_dispersion_real
_atom_type_scat_dispersion_imag
_atom_type_scat_Cromer_Mann_a1
_atom_type_scat_Cromer_Mann_b1
_atom_type_scat_Cromer_Mann_a2
_atom_type_scat_Cromer_Mann_b2
_atom_type_scat_Cromer_Mann_a3
_atom_type_scat_Cromer_Mann_b3
_atom_type_scat_Cromer_Mann_a4
_atom_type_scat_Cromer_Mann_b4
_atom_type_scat_Cromer_Mann_c
_atom_type_scat_source
C 0.0000 0.0000 0.0000 0.0000 0.0000 0.0000 0.0000 0.0000 0.0000 0.0000 6.6484 'ILL Blue Book'
H 0.0000 0.0000 0.0000 0.0000 0.0000 0.0000 0.0000 0.0000 0.0000 0.0000 -3.7409 'ILL Blue Book'
S 0.0000 0.0000 0.0000 0.0000 0.0000 0.0000 0.0000 0.0000 0.0000 0.0000 2.8470 'ILL Blue Book'

loop_
_geom_angle_atom_site_label_1
_geom_angle_site_symmetry_1
_geom_angle_atom_site_label_2
_geom_angle_site_symmetry_2
_geom_angle_atom_site_label_3
_geom_angle_site_symmetry_3
_geom_angle
_geom_angle_publ_flag
C20 . S1 . H11 . 97.47(19) no
C1 . S2 . H21 . 98.2(2) no
S2 . C1 . C2 . 111.12(13) yes
S2 . C1 . C8 . 104.77(12) yes
C2 . C1 . C8 . 110.38(8) yes
S2 . C1 . C14 . 109.19(11) yes
C2 . C1 . C14 . 111.07(7) yes
C8 . C1 . C14 . 110.13(10) yes
C1 . C2 . C3 . 121.20(11) yes
C1 . C2 . C7 . 120.26(9) yes
C3 . C2 . C7 . 118.25(10) yes
C2 . C3 . C4 . 120.92(12) yes
C2 . C3 . H31 . 120.36(16) no
C4 . C3 . H31 . 118.72(17) no
C3 . C4 . C5 . 120.49(11) yes
C3 . C4 . H41 . 119.3(2) no
C5 . C4 . H41 . 120.2(2) no
C4 . C5 . C6 . 119.03(11) yes
C4 . C5 . H51 . 120.3(2) no
C6 . C5 . H51 . 120.7(2) no
C5 . C6 . C7 . 120.57(13) yes
C5 . C6 . H61 . 120.5(2) no
C7 . C6 . H61 . 118.9(2) no
C2 . C7 . C6 . 120.73(11) yes
C2 . C7 . H71 . 120.3(2) no
C6 . C7 . H71 . 119.0(2) no
C1 . C8 . C9 . 120.92(11) yes
C1 . C8 . C13 . 120.64(8) yes
C9 . C8 . C13 . 118.24(11) yes
C8 . C9 . C10 . 120.86(13) yes
C8 . C9 . H91 . 119.6(2) no
C10 . C9 . H91 . 119.57(18) no
C9 . C10 . C11 . 120.50(10) yes
C9 . C10 . H101 . 119.9(3) no
C11 . C10 . H101 . 119.6(3) no
C10 . C11 . C12 . 119.08(12) yes
C10 . C11 . H111 . 120.7(2) no
C12 . C11 . H111 . 120.2(2) no
C11 . C12 . C13 . 120.05(13) yes
C11 . C12 . H121 . 120.22(19) no
C13 . C12 . H121 . 119.73(18) no
C8 . C13 . C12 . 121.24(9) yes
C8 . C13 . H131 . 120.6(2) no
C12 . C13 . H131 . 118.1(2) no
C1 . C14 . C15 . 121.71(9) yes
C1 . C14 . C19 . 119.91(8) yes
C15 . C14 . C19 . 118.22(9) yes
C14 . C15 . C16 . 121.08(10) yes
C14 . C15 . H151 . 120.09(14) no
C16 . C15 . H151 . 118.81(14) no
C15 . C16 . C17 . 120.26(9) yes
C15 . C16 . H161 . 119.47(18) no
C17 . C16 . H161 . 120.26(17) no
C16 . C17 . C18 . 119.23(9) yes
C16 . C17 . H171 . 120.45(18) no
C18 . C17 . H171 . 120.32(18) no
C17 . C18 . C19 . 120.36(10) yes
C17 . C18 . H181 . 120.00(18) no
C19 . C18 . H181 . 119.64(18) no
C14 . C19 . C18 . 120.83(9) yes
C14 . C19 . H191 . 120.03(17) no
C18 . C19 . H191 . 119.14(18) no
S1 . C20 . C21 . 107.33(9) yes
S1 . C20 . C27 . 109.50(12) yes
C21 . C20 . C27 . 112.01(8) yes
S1 . C20 . C33 . 105.80(11) yes
C21 . C20 . C33 . 111.45(9) yes
C27 . C20 . C33 . 110.49(7) yes
C20 . C21 . C22 . 122.24(9) yes
C20 . C21 . C26 . 119.62(10) yes
C22 . C21 . C26 . 118.13(9) yes
C21 . C22 . C23 . 120.75(11) yes
C21 . C22 . H221 . 119.67(16) no
C23 . C22 . H221 . 119.58(18) no
C22 . C23 . C24 . 120.75(12) yes
C22 . C23 . H231 . 118.61(17) no
C24 . C23 . H231 . 120.64(16) no
C23 . C24 . C25 . 118.77(9) yes
C23 . C24 . H241 . 121.5(2) no
C25 . C24 . H241 . 119.7(2) no
C24 . C25 . C26 . 120.22(11) yes
C24 . C25 . H251 . 119.22(19) no
C26 . C25 . H251 . 120.6(2) no
C21 . C26 . C25 . 121.37(12) yes
C21 . C26 . H261 . 120.30(16) no
C25 . C26 . H261 . 118.34(17) no
C20 . C27 . C28 . 121.58(9) yes
C20 . C27 . C32 . 119.89(9) yes
C28 . C27 . C32 . 118.40(10) yes
C27 . C28 . C29 . 121.06(10) yes
C27 . C28 . H281 . 120.66(16) no
C29 . C28 . H281 . 118.28(16) no
C28 . C29 . C30 . 120.12(11) yes
C28 . C29 . H291 . 119.76(19) no
C30 . C29 . H291 . 120.10(19) no
C29 . C30 . C31 . 119.49(11) yes
C29 . C30 . H301 . 120.6(2) no
C31 . C30 . H301 . 119.9(2) no
C30 . C31 . C32 . 120.07(10) yes
C30 . C31 . H311 . 120.4(2) no
C32 . C31 . H311 . 119.6(2) no
C27 . C32 . C31 . 120.84(10) yes
C27 . C32 . H321 . 119.27(17) no
C31 . C32 . H321 . 119.88(17) no
C20 . C33 . C34 . 120.27(8) yes
C20 . C33 . C38 . 121.46(9) yes
C34 . C33 . C38 . 118.15(10) yes
C33 . C34 . C35 . 121.00(9) yes
C33 . C34 . H341 . 119.79(19) no
C35 . C34 . H341 . 119.21(18) no
C34 . C35 . C36 . 120.30(10) yes
C34 . C35 . H351 . 119.42(18) no
C36 . C35 . H351 . 120.28(19) no
C35 . C36 . C37 . 119.30(11) yes
C35 . C36 . H361 . 120.94(18) no
C37 . C36 . H361 . 119.74(17) no
C36 . C37 . C38 . 120.38(9) yes
C36 . C37 . H371 . 120.3(2) no
C38 . C37 . H371 . 119.31(19) no
C33 . C38 . C37 . 120.86(10) yes
C33 . C38 . H381 . 120.08(18) no
C37 . C38 . H381 . 119.06(17) no

loop_
_geom_bond_atom_site_label_1
_geom_bond_site_symmetry_1
_geom_bond_atom_site_label_2
_geom_bond_site_symmetry_2
_geom_bond_distance
_geom_bond_publ_flag
S1 . C20 . 1.877(3) yes
S1 . H11 . 1.322(4) no
S2 . C1 . 1.860(3) yes
S2 . H21 . 1.321(5) no
C1 . C2 . 1.5309(15) yes
C1 . C8 . 1.5383(17) yes
C1 . C14 . 1.5335(13) yes
C2 . C3 . 1.3951(15) yes
C2 . C7 . 1.3988(18) yes
C3 . C4 . 1.3982(16) yes
C3 . H31 . 1.081(3) no
C4 . C5 . 1.385(2) yes
C4 . H41 . 1.077(3) no
C5 . C6 . 1.3948(18) yes
C5 . H51 . 1.081(3) no
C6 . C7 . 1.3937(17) yes
C6 . H61 . 1.076(4) no
C7 . H71 . 1.079(3) no
C8 . C9 . 1.3973(13) yes
C8 . C13 . 1.3949(18) yes
C9 . C10 . 1.385(2) yes
C9 . H91 . 1.085(4) no
C10 . C11 . 1.402(2) yes
C10 . H101 . 1.092(3) no
C11 . C12 . 1.3884(16) yes
C11 . H111 . 1.071(3) no
C12 . C13 . 1.3948(18) yes
C12 . H121 . 1.080(4) no
C13 . H131 . 1.084(2) no
C14 . C15 . 1.3914(12) yes
C14 . C19 . 1.3982(15) yes
C15 . C16 . 1.3956(13) yes
C15 . H151 . 1.077(3) no
C16 . C17 . 1.3872(16) yes
C16 . H161 . 1.089(2) no
C17 . C18 . 1.3916(15) yes
C17 . H171 . 1.084(3) no
C18 . C19 . 1.3931(14) yes
C18 . H181 . 1.078(3) no
C19 . H191 . 1.087(2) no
C20 . C21 . 1.5381(12) yes
C20 . C27 . 1.5357(15) yes
C20 . C33 . 1.5341(16) yes
C21 . C22 . 1.3932(17) yes
C21 . C26 . 1.3974(16) yes
C22 . C23 . 1.3937(13) yes
C22 . H221 . 1.081(3) no
C23 . C24 . 1.3921(18) yes
C23 . H231 . 1.093(3) no
C24 . C25 . 1.397(2) yes
C24 . H241 . 1.078(2) no
C25 . C26 . 1.3872(14) yes
C25 . H251 . 1.074(3) no
C26 . H261 . 1.078(3) no
C27 . C28 . 1.3947(14) yes
C27 . C32 . 1.3994(14) yes
C28 . C29 . 1.3940(15) yes
C28 . H281 . 1.087(3) no
C29 . C30 . 1.3897(17) yes
C29 . H291 . 1.079(3) no
C30 . C31 . 1.3976(17) yes
C30 . H301 . 1.083(3) no
C31 . C32 . 1.3930(16) yes
C31 . H311 . 1.074(3) no
C32 . H321 . 1.079(3) no
C33 . C34 . 1.4014(15) yes
C33 . C38 . 1.3966(13) yes
C34 . C35 . 1.3895(18) yes
C34 . H341 . 1.080(2) no
C35 . C36 . 1.3870(14) yes
C35 . H351 . 1.084(3) no
C36 . C37 . 1.3947(16) yes
C36 . H361 . 1.068(3) no
C37 . C38 . 1.3893(17) yes
C37 . H371 . 1.083(2) no
C38 . H381 . 1.080(3) no
